data_2206476
loop_
_publ_author_name
'Yvette L. Dann'
'Andrew R. Cowley'
'Harry L. Anderson'

_publ_section_title
;
 2-[(Dimethylamino)(phenyl)methyl]benzoic acid
;
_journal_coeditor_code JH6012
_journal_issue 8
_journal_name_full 'Acta Crystallographica Section E'
_journal_page_first o2502
_journal_page_last o2503
_journal_paper_doi 10.1107/S1600536805021215
_journal_volume 61
_journal_year 2005
_chemical_formula_iupac 'C16 H17 N1 O2'
_chemical_formula_moiety 'C16 H17 N1 O2'
_chemical_formula_sum 'C16 H17 N O2'
_chemical_formula_weight 255.32
_chemical_melting_point 446
_chemical_name_common
;
2-[(Dimethylamino)(phenyl)methyl]benzoic acid
;
_chemical_name_systematic
;
[(2-carboxylatophenyl)(phenyl)methyl]-N,N-dimethylammonium
;
_space_group_IT_number 15
_symmetry_cell_setting monoclinic
_symmetry_space_group_name_Hall '-C 2yc'
_symmetry_space_group_name_H-M 'C 1 2/c 1'
_atom_sites_solution_hydrogens geom
_atom_sites_solution_primary direct
_cell_angle_alpha 90
_cell_angle_beta 91.559(2)
_cell_angle_gamma 90
_cell_formula_units_Z 8
_cell_length_a 24.5562(10)
_cell_length_b 9.2464(4)
_cell_length_c 11.9764(5)
_cell_measurement_reflns_used 3144
_cell_measurement_temperature 150
_cell_measurement_theta_max 27
_cell_measurement_theta_min 5
_cell_volume 2718.3(2)
_computing_cell_refinement
;
DENZO
;
_computing_data_collection
;
COLLECT (Nonius, 2000)
;
_computing_data_reduction
;
DENZO (Otwinowski & Minor, 1997)
;
_computing_molecular_graphics
;
Please supply
;
_computing_publication_material
;
CRYSTALS
;
_computing_structure_refinement
;
CRYSTALS (Issue 12; Betteridge <i>et al.</i>, 2003)
;
_computing_structure_solution 'SIR92 (Altomare <i>et al.</i>, 1994)'
_diffrn_ambient_temperature 150
_diffrn_measured_fraction_theta_full 0.995
_diffrn_measured_fraction_theta_max 0.995
_diffrn_measurement_device_type
;
Nonius KappaCCD
;
_diffrn_measurement_method \w
_diffrn_radiation_monochromator graphite
_diffrn_radiation_type 'Mo K\a'
_diffrn_radiation_wavelength 0.71073
_diffrn_reflns_av_R_equivalents 0.075
_diffrn_reflns_limit_h_max 31
_diffrn_reflns_limit_h_min -31
_diffrn_reflns_limit_k_max 12
_diffrn_reflns_limit_k_min -11
_diffrn_reflns_limit_l_max 15
_diffrn_reflns_limit_l_min -15
_diffrn_reflns_number 13569
_diffrn_reflns_theta_full 27.508
_diffrn_reflns_theta_max 27.508
_diffrn_reflns_theta_min 5.523
_diffrn_standards_decay_% 0.00
_diffrn_standards_interval_count 0
_diffrn_standards_interval_time 0
_diffrn_standards_number 0
_exptl_absorpt_coefficient_mu 0.082
_exptl_absorpt_correction_T_max 0.99
_exptl_absorpt_correction_T_min 0.97
_exptl_absorpt_correction_type multi-scan
_exptl_absorpt_process_details
;
DENZO and SCALEPACK (Otwinowski & Minor, 1997)
;
_exptl_crystal_colour colourless
_exptl_crystal_density_diffrn 1.248
_exptl_crystal_description block
_exptl_crystal_F_000 1088
_exptl_crystal_size_max 0.32
_exptl_crystal_size_mid 0.18
_exptl_crystal_size_min 0.14
_refine_diff_density_max 0.25
_refine_diff_density_min -0.22
_refine_ls_extinction_method None
_refine_ls_goodness_of_fit_ref 1.1413
_refine_ls_hydrogen_treatment mixed
_refine_ls_matrix_type full
_refine_ls_number_parameters 176
_refine_ls_number_reflns 1487
_refine_ls_number_restraints 0
_refine_ls_R_factor_all 0.1117
_refine_ls_R_factor_gt 0.0505
_refine_ls_shift/su_max 0.009766
_refine_ls_structure_factor_coef F
_refine_ls_weighting_details
;
Method, part 1, Chebychev polynomial, (Watkin, 1994, Prince, 1982)
  [weight] = 1.0/[A~0~*T~0~(x)+A~1~*T~1~(x) ... +A~n-1~]*T~n-1~(x)]   where
A~i~ are the Chebychev coefficients listed below and x= Fcalc/Fmax   Method =
Robust Weighting (Prince, 1982)   W = [weight] *
[1-(deltaF/6*sigmaF)^2^]^2^   A~i~ are:   0.491 0.269 0.192
;
_refine_ls_weighting_scheme calc
_refine_ls_wR_factor_all 0.1188
_refine_ls_wR_factor_gt 0.0582
_refine_ls_wR_factor_ref 0.0582
_reflns_number_gt 1487
_reflns_number_total 3079
_reflns_threshold_expression I>3\s(I)
_cod_data_source_file jh6012.cif
_cod_data_source_block I
_cod_original_sg_symbol_H-M 'C 2/c'
_cod_original_formula_sum 'C16 H17 N1 O2'
_cod_database_code 2206476
_cod_database_fobs_code 2206476

loop_
_symmetry_equiv_pos_as_xyz
x,y,z
-x,-y,-z
x+1/2,y+1/2,z
-x+1/2,-y+1/2,-z
-x,y,-z+1/2
x,-y,z+1/2
-x+1/2,y+1/2,-z+1/2
x+1/2,-y+1/2,z+1/2

loop_
_atom_site_label
_atom_site_fract_x
_atom_site_fract_y
_atom_site_fract_z
_atom_site_U_iso_or_equiv
_atom_site_adp_type
_atom_site_occupancy
_atom_site_type_symbol
N1 0.10685(8) 0.6128(2) 0.37916(18) 0.0311 Uani 1.0000 N
C1 0.13544(10) 0.4876(3) 0.43757(19) 0.0320 Uani 1.0000 C
C2 0.10653(11) 0.3455(3) 0.4112(2) 0.0340 Uani 1.0000 C
C3 0.10272(15) 0.3000(3) 0.2991(2) 0.0531 Uani 1.0000 C
C4 0.07689(17) 0.1727(4) 0.2691(2) 0.0608 Uani 1.0000 C
C5 0.05430(14) 0.0855(3) 0.3492(3) 0.0509 Uani 1.0000 C
C6 0.05869(11) 0.1276(3) 0.4598(2) 0.0377 Uani 1.0000 C
C7 0.08438(10) 0.2561(3) 0.4931(2) 0.0298 Uani 1.0000 C
C8 0.08572(10) 0.2831(3) 0.6193(2) 0.0309 Uani 1.0000 C
O1 0.10760(9) 0.3985(2) 0.65640(14) 0.0478 Uani 1.0000 O
O2 0.06552(8) 0.1902(2) 0.67923(15) 0.0430 Uani 1.0000 O
C9 0.13230(13) 0.7520(3) 0.4138(3) 0.0469 Uani 1.0000 C
C10 0.04786(11) 0.6172(3) 0.4040(2) 0.0383 Uani 1.0000 C
C11 0.19555(11) 0.4829(3) 0.4119(2) 0.0391 Uani 1.0000 C
C12 0.23187(12) 0.4437(4) 0.4950(3) 0.0546 Uani 1.0000 C
C13 0.28734(13) 0.4357(4) 0.4771(3) 0.0599 Uani 1.0000 C
C14 0.30757(13) 0.4678(4) 0.3769(3) 0.0563 Uani 1.0000 C
C15 0.27275(16) 0.5083(8) 0.2933(4) 0.1261 Uani 1.0000 C
C16 0.21662(15) 0.5157(8) 0.3102(3) 0.1192 Uani 1.0000 C
H1 0.1090(13) 0.608(4) 0.293(3) 0.064(10) Uiso 1.0000 H
H11 0.1334 0.5033 0.5200 0.0383 Uiso 1.0000 H
H31 0.1191 0.3613 0.2399 0.0637 Uiso 1.0000 H
H41 0.0745 0.1434 0.1887 0.0726 Uiso 1.0000 H
H51 0.0352 -0.0062 0.3276 0.0606 Uiso 1.0000 H
H61 0.0429 0.0639 0.5181 0.0450 Uiso 1.0000 H
H91 0.1131 0.8336 0.3747 0.0560 Uiso 1.0000 H
H92 0.1294 0.7641 0.4964 0.0560 Uiso 1.0000 H
H93 0.1716 0.7519 0.3936 0.0560 Uiso 1.0000 H
H101 0.0304 0.7010 0.3641 0.0461 Uiso 1.0000 H
H102 0.0434 0.6284 0.4863 0.0461 Uiso 1.0000 H
H103 0.0301 0.5253 0.3782 0.0461 Uiso 1.0000 H
H121 0.2181 0.4202 0.5707 0.0654 Uiso 1.0000 H
H131 0.3127 0.4057 0.5396 0.0715 Uiso 1.0000 H
H141 0.3476 0.4617 0.3645 0.0676 Uiso 1.0000 H
H151 0.2873 0.5334 0.2185 0.1516 Uiso 1.0000 H
H161 0.1915 0.5452 0.2471 0.1432 Uiso 1.0000 H

loop_
_atom_site_aniso_label
_atom_site_aniso_U_11
_atom_site_aniso_U_22
_atom_site_aniso_U_33
_atom_site_aniso_U_12
_atom_site_aniso_U_13
_atom_site_aniso_U_23
N1 0.0302(11) 0.0345(12) 0.0288(11) 0.0031(9) 0.0027(9) 0.0035(9)
C1 0.0357(14) 0.0352(14) 0.0249(12) 0.0041(11) -0.0008(10) 0.0018(10)
C2 0.0411(16) 0.0339(14) 0.0268(13) 0.0082(12) -0.0033(11) -0.0021(11)
C3 0.087(2) 0.0444(18) 0.0274(14) 0.0092(17) 0.0003(15) 0.0004(13)
C4 0.107(3) 0.0470(19) 0.0276(16) 0.0114(19) -0.0118(16) -0.0107(14)
C5 0.073(2) 0.0323(15) 0.0464(17) 0.0060(15) -0.0199(16) -0.0091(14)
C6 0.0441(16) 0.0322(14) 0.0362(14) 0.0067(12) -0.0083(12) -0.0032(12)
C7 0.0327(13) 0.0302(13) 0.0263(12) 0.0062(11) -0.0035(10) -0.0037(10)
C8 0.0267(13) 0.0339(14) 0.0319(13) 0.0039(11) 0.0000(10) -0.0004(11)
O1 0.0654(13) 0.0521(12) 0.0262(9) -0.0242(11) 0.0067(9) -0.0066(9)
O2 0.0562(13) 0.0393(11) 0.0336(10) -0.0056(9) 0.0027(9) 0.0027(9)
C9 0.0537(19) 0.0382(16) 0.0481(18) -0.0067(14) -0.0090(14) 0.0059(13)
C10 0.0343(15) 0.0446(16) 0.0363(14) 0.0062(12) 0.0076(11) 0.0058(12)
C11 0.0371(15) 0.0432(16) 0.0370(14) 0.0051(13) -0.0005(12) 0.0021(12)
C12 0.0422(18) 0.071(2) 0.0503(18) -0.0075(16) -0.0055(14) 0.0239(16)
C13 0.0373(17) 0.074(2) 0.068(2) -0.0047(16) -0.0121(15) 0.0243(19)
C14 0.0371(17) 0.064(2) 0.068(2) 0.0096(16) 0.0014(15) 0.0069(18)
C15 0.047(2) 0.269(7) 0.063(2) 0.054(3) 0.0180(18) 0.050(4)
C16 0.043(2) 0.265(7) 0.050(2) 0.053(3) 0.0092(16) 0.048(3)

loop_
_atom_type_symbol
_atom_type_scat_dispersion_real
_atom_type_scat_dispersion_imag
_atom_type_scat_source
'C   ' 0.0033 0.0016 International_Tables_Vol_IV_Table_2.2B
'H   ' 0.0000 0.0000 International_Tables_Vol_IV_Table_2.2B
'N   ' 0.0061 0.0033 International_Tables_Vol_IV_Table_2.2B
'O   ' 0.0106 0.0060 International_Tables_Vol_IV_Table_2.2B

loop_
_geom_angle_atom_site_label_1
_geom_angle_atom_site_label_2
_geom_angle_atom_site_label_3
_geom_angle
_geom_angle_publ_flag
C1 N1 C9 110.3(2) yes
C1 N1 C10 111.8(2) yes
C9 N1 C10 109.0(2) yes
C1 N1 H1 112.9(18) yes
C9 N1 H1 106.7(19) yes
C10 N1 H1 106.0(18) yes
N1 C1 C2 110.8(2) yes
N1 C1 C11 111.7(2) yes
C2 C1 C11 112.6(2) yes
N1 C1 H11 108.078 no
C2 C1 H11 107.138 no
C11 C1 H11 106.176 no
C1 C2 C3 118.3(2) no
C1 C2 C7 123.4(2) yes
C3 C2 C7 118.3(3) no
C2 C3 C4 121.4(3) no
C2 C3 H31 119.311 no
C4 C3 H31 119.312 no
C3 C4 C5 120.5(3) no
C3 C4 H41 119.727 no
C5 C4 H41 119.727 no
C4 C5 C6 118.6(3) no
C4 C5 H51 120.696 no
C6 C5 H51 120.695 no
C5 C6 C7 122.4(3) no
C5 C6 H61 118.805 no
C7 C6 H61 118.805 no
C2 C7 C6 118.7(2) no
C2 C7 C8 126.6(2) yes
C6 C7 C8 114.7(2) no
C7 C8 O1 118.7(2) yes
C7 C8 O2 117.6(2) yes
O1 C8 O2 123.7(2) yes
N1 C9 H91 109.466 no
N1 C9 H92 109.467 no
H91 C9 H92 109.476 no
N1 C9 H93 109.466 no
H91 C9 H93 109.475 no
H92 C9 H93 109.476 no
N1 C10 H101 109.467 no
N1 C10 H102 109.467 no
H101 C10 H102 109.475 no
N1 C10 H103 109.467 no
H101 C10 H103 109.476 no
H102 C10 H103 109.476 no
C1 C11 C12 118.7(2) no
C1 C11 C16 124.5(2) no
C12 C11 C16 116.8(3) no
C11 C12 C13 121.7(3) no
C11 C12 H121 119.141 no
C13 C12 H121 119.143 no
C12 C13 C14 121.0(3) no
C12 C13 H131 119.500 no
C14 C13 H131 119.501 no
C13 C14 C15 118.7(3) no
C13 C14 H141 120.636 no
C15 C14 H141 120.636 no
C14 C15 C16 120.8(4) no
C14 C15 H151 119.615 no
C16 C15 H151 119.613 no
C11 C16 C15 121.0(3) no
C11 C16 H161 119.509 no
C15 C16 H161 119.513 no

loop_
_geom_bond_atom_site_label_1
_geom_bond_atom_site_label_2
_geom_bond_distance
_geom_bond_publ_flag
N1 C1 1.515(3) yes
N1 C9 1.485(4) yes
N1 C10 1.487(3) yes
N1 H1 1.04(3) yes
C1 C2 1.523(4) yes
C1 C11 1.516(4) yes
C1 H11 1.000 no
C2 C3 1.408(4) no
C2 C7 1.404(4) yes
C3 C4 1.380(5) no
C3 H31 1.000 no
C4 C5 1.381(5) no
C4 H41 1.000 no
C5 C6 1.382(4) no
C5 H51 1.000 no
C6 C7 1.399(4) no
C6 H61 1.000 no
C7 C8 1.531(3) yes
C8 O1 1.270(3) yes
C8 O2 1.232(3) yes
C9 H91 1.000 no
C9 H92 1.000 no
C9 H93 1.000 no
C10 H101 1.000 no
C10 H102 1.000 no
C10 H103 1.000 no
C11 C12 1.367(4) no
C11 C16 1.371(5) no
C12 C13 1.387(5) no
C12 H121 1.000 no
C13 C14 1.344(5) no
C13 H131 1.000 no
C14 C15 1.352(5) no
C14 H141 1.000 no
C15 C16 1.400(5) no
C15 H151 1.000 no
C16 H161 1.000 no

loop_
_geom_hbond_atom_site_label_D
_geom_hbond_atom_site_label_H
_geom_hbond_atom_site_label_A
_geom_hbond_site_symmetry_A
_geom_hbond_distance_DH
_geom_hbond_distance_HA
_geom_hbond_distance_DA
_geom_hbond_angle_DHA
_geom_hbond_publ_flag
N1 H1 O1 6_564 1.04(3) 1.64(3) 2.670(3) 176(3) yes
C1 H11 O1 . 1.00 2.02 2.848(3) 139 yes
